data_7114844
loop_
_publ_author_name
'Ghosh, Sundargopal'
'Rheingold, Arnold L.'
'Fehlner, Thomas P.'

_publ_section_title
;
 Metallaboranes of the earlier transition metals. An arachno nine-vertex,
 nine-skeletal electron pair rhenaborane of novel shape: importance of
 total vertex connectivities in such systems
;
_journal_issue 10
_journal_name_full 'Chemical Communications'
_journal_page_first 895
_journal_paper_doi 10.1039/b101918j
_journal_year 2001
_chemical_formula_sum 'C20 H41 B7 Re2'
_chemical_formula_weight 729.60
_chemical_name_systematic
; 
? 
;
_space_group_IT_number 2
_symmetry_cell_setting triclinic
_symmetry_space_group_name_Hall '-P 1'
_symmetry_space_group_name_H-M 'P -1'
_atom_sites_solution_hydrogens geom
_atom_sites_solution_primary direct
_atom_sites_solution_secondary difmap
_audit_creation_method SHELXL-97
_cell_angle_alpha 111.5640(10)
_cell_angle_beta 102.924(2)
_cell_angle_gamma 99.4110(10)
_cell_formula_units_Z 4
_cell_length_a 8.7967(2)
_cell_length_b 17.7865(3)
_cell_length_c 18.0509(4)
_cell_measurement_temperature 173(2)
_cell_volume 2464.22(10)
_computing_structure_refinement 'SHELXL-97 (Sheldrick, 1997)'
_computing_structure_solution 'SHELXS-97 (Sheldrick, 1990)'
_diffrn_ambient_temperature 173(2)
_diffrn_measured_fraction_theta_full 0.992
_diffrn_measured_fraction_theta_max 0.992
_diffrn_radiation_monochromator graphite
_diffrn_radiation_source 'fine-focus sealed tube'
_diffrn_radiation_type MoK\a
_diffrn_radiation_wavelength 0.71073
_diffrn_reflns_av_R_equivalents 0.0464
_diffrn_reflns_av_sigmaI/netI 0.0522
_diffrn_reflns_limit_h_max 10
_diffrn_reflns_limit_h_min -10
_diffrn_reflns_limit_k_max 20
_diffrn_reflns_limit_k_min -21
_diffrn_reflns_limit_l_max 20
_diffrn_reflns_limit_l_min -21
_diffrn_reflns_number 20160
_diffrn_reflns_theta_full 25.00
_diffrn_reflns_theta_max 25.00
_diffrn_reflns_theta_min 2.15
_exptl_absorpt_coefficient_mu 9.821
_exptl_absorpt_correction_T_max 0.2441
_exptl_absorpt_correction_T_min 0.1108
_exptl_crystal_density_diffrn 1.967
_exptl_crystal_density_method 'not measured'
_exptl_crystal_F_000 1384
_exptl_crystal_size_max 0.40
_exptl_crystal_size_mid 0.30
_exptl_crystal_size_min 0.20
_refine_diff_density_max 1.749
_refine_diff_density_min -3.314
_refine_diff_density_rms 0.287
_refine_ls_extinction_method none
_refine_ls_goodness_of_fit_ref 1.015
_refine_ls_hydrogen_treatment mixed
_refine_ls_matrix_type full
_refine_ls_number_parameters 577
_refine_ls_number_reflns 8614
_refine_ls_number_restraints 14
_refine_ls_restrained_S_all 1.014
_refine_ls_R_factor_all 0.0627
_refine_ls_R_factor_gt 0.0485
_refine_ls_shift/su_max 1.648
_refine_ls_shift/su_mean 0.039
_refine_ls_structure_factor_coef Fsqd
_refine_ls_weighting_details 'calc w=1/[\s^2^(Fo^2^)+(0.1000P)^2^+0.0000P] where P=(Fo^2^+2Fc^2^)/3'
_refine_ls_weighting_scheme calc
_refine_ls_wR_factor_gt 0.1372
_refine_ls_wR_factor_ref 0.1472
_reflns_number_gt 6606
_reflns_number_total 8614
_reflns_threshold_expression >2sigma(I)
_cod_data_source_file b101918j.txt
_cod_data_source_block cob02
_cod_original_cell_volume 2464.21(9)
_cod_original_sg_symbol_H-M P-1
_cod_database_code 7114844

loop_
_symmetry_equiv_pos_as_xyz
'x, y, z'
'-x, -y, -z'

loop_
_atom_site_label
_atom_site_type_symbol
_atom_site_fract_x
_atom_site_fract_y
_atom_site_fract_z
_atom_site_U_iso_or_equiv
_atom_site_adp_type
_atom_site_occupancy
_atom_site_symmetry_multiplicity
_atom_site_calc_flag
_atom_site_refinement_flags
Re1 Re 0.67648(2) 0.816496(12) 0.558409(12) 0.01802(6) Uani 1 1 d .
Re2 Re 0.40309(2) 0.678442(12) 0.422113(12) 0.01846(6) Uani 1 1 d .
Re3 Re 0.29832(2) 0.210949(12) -0.031014(12) 0.01872(6) Uani 1 1 d .
Re4 Re 0.56778(2) 0.349315(13) 0.106446(13) 0.02089(6) Uani 1 1 d .
C11 C 0.8404(7) 0.8841(4) 0.6967(3) 0.0358(19) Uani 1 1 d .
C12 C 0.6845(6) 0.9014(4) 0.6919(3) 0.0259(16) Uani 1 1 d .
C13 C 0.6677(6) 0.9474(3) 0.6430(3) 0.0290(17) Uani 1 1 d .
C14 C 0.8073(7) 0.9576(3) 0.6158(4) 0.0322(18) Uani 1 1 d .
C15 C 0.9094(6) 0.9163(3) 0.6485(3) 0.0262(16) Uani 1 1 d .
C16 C 0.9127(9) 0.8409(4) 0.7487(4) 0.053(2) Uani 1 1 d .
H16A H 0.9755 0.8822 0.8039 0.079 Uiso 1 1 calc R
H16B H 0.9811 0.8104 0.7227 0.079 Uiso 1 1 calc R
H16C H 0.8272 0.8026 0.7523 0.079 Uiso 1 1 calc R
C17 C 0.5719(8) 0.8823(4) 0.7374(4) 0.045(2) Uani 1 1 d .
H17A H 0.6003 0.9278 0.7918 0.068 Uiso 1 1 calc R
H17B H 0.5803 0.8315 0.7434 0.068 Uiso 1 1 calc R
H17C H 0.4627 0.8752 0.7062 0.068 Uiso 1 1 calc R
C18 C 0.5362(7) 0.9898(3) 0.6279(4) 0.0351(18) Uani 1 1 d .
H18A H 0.5636 1.0445 0.6732 0.053 Uiso 1 1 calc R
H18B H 0.4353 0.9566 0.6249 0.053 Uiso 1 1 calc R
H18C H 0.5259 0.9953 0.5762 0.053 Uiso 1 1 calc R
C19 C 0.8448(9) 1.0115(4) 0.5717(4) 0.055(2) Uani 1 1 d .
H19A H 0.9009 1.0679 0.6123 0.082 Uiso 1 1 calc R
H19B H 0.7458 1.0115 0.5361 0.082 Uiso 1 1 calc R
H19C H 0.9120 0.9897 0.5384 0.082 Uiso 1 1 calc R
C20 C 1.0793(7) 0.9158(4) 0.6413(5) 0.056(3) Uani 1 1 d .
H20A H 1.1573 0.9643 0.6867 0.084 Uiso 1 1 calc R
H20B H 1.0837 0.9167 0.5890 0.084 Uiso 1 1 calc R
H20C H 1.1037 0.8659 0.6438 0.084 Uiso 1 1 calc R
C21 C 0.1932(6) 0.6252(4) 0.2995(4) 0.044(2) Uani 1 1 d .
C22 C 0.2229(6) 0.5566(3) 0.3199(3) 0.0277(17) Uani 1 1 d .
C23 C 0.1895(6) 0.5688(3) 0.3965(3) 0.0271(16) Uani 1 1 d .
C24 C 0.1402(6) 0.6456(3) 0.4228(4) 0.0293(18) Uani 1 1 d .
C25 C 0.1420(6) 0.6791(3) 0.3630(3) 0.0280(17) Uani 1 1 d .
C26 C 0.1976(9) 0.6343(5) 0.2186(4) 0.070(3) Uani 1 1 d .
H26A H 0.0932 0.6063 0.1770 0.105 Uiso 1 1 calc R
H26B H 0.2776 0.6095 0.1983 0.105 Uiso 1 1 calc R
H26C H 0.2248 0.6928 0.2298 0.105 Uiso 1 1 calc R
C27 C 0.2702(8) 0.4806(4) 0.2676(5) 0.066(3) Uani 1 1 d .
H27A H 0.1742 0.4374 0.2288 0.099 Uiso 1 1 calc R
H27B H 0.3299 0.4600 0.3037 0.099 Uiso 1 1 calc R
H27C H 0.3363 0.4965 0.2372 0.099 Uiso 1 1 calc R
C28 C 0.1824(8) 0.5100(4) 0.4371(5) 0.062(2) Uani 1 1 d .
H28A H 0.0765 0.4713 0.4138 0.093 Uiso 1 1 calc R
H28B H 0.2042 0.5411 0.4962 0.093 Uiso 1 1 calc R
H28C H 0.2619 0.4795 0.4276 0.093 Uiso 1 1 calc R
C29 C 0.0738(6) 0.6757(4) 0.4942(4) 0.049(2) Uani 1 1 d .
H29A H -0.0410 0.6507 0.4751 0.074 Uiso 1 1 calc R
H29B H 0.0950 0.7357 0.5163 0.074 Uiso 1 1 calc R
H29C H 0.1247 0.6603 0.5373 0.074 Uiso 1 1 calc R
C30 C 0.0891(8) 0.7552(4) 0.3670(5) 0.058(3) Uani 1 1 d .
H30A H -0.0245 0.7393 0.3375 0.088 Uiso 1 1 calc R
H30B H 0.1488 0.7831 0.3416 0.088 Uiso 1 1 calc R
H30C H 0.1089 0.7925 0.4245 0.088 Uiso 1 1 calc R
C31 C 0.0802(6) 0.1361(4) -0.1520(3) 0.0273(17) Uani 1 1 d .
C32 C 0.0893(6) 0.0920(3) -0.1043(4) 0.0299(17) Uani 1 1 d .
C33 C 0.2355(7) 0.0683(4) -0.0956(4) 0.036(2) Uani 1 1 d .
C34 C 0.3213(6) 0.1003(4) -0.1399(4) 0.0340(19) Uani 1 1 d .
C35 C 0.2268(7) 0.1447(4) -0.1737(4) 0.042(2) Uani 1 1 d .
C36 C -0.0606(8) 0.1667(4) -0.1791(4) 0.056(3) Uani 1 1 d .
H36A H -0.1342 0.1242 -0.2313 0.083 Uiso 1 1 calc R
H36B H -0.0232 0.2167 -0.1862 0.083 Uiso 1 1 calc R
H36C H -0.1152 0.1790 -0.1374 0.083 Uiso 1 1 calc R
C37 C -0.0491(7) 0.0622(4) -0.0739(4) 0.054(2) Uani 1 1 d .
H37A H -0.1211 0.0103 -0.1172 0.081 Uiso 1 1 calc R
H37B H -0.1076 0.1039 -0.0607 0.081 Uiso 1 1 calc R
H37C H -0.0048 0.0538 -0.0248 0.081 Uiso 1 1 calc R
C38 C 0.2794(9) 0.0095(4) -0.0549(5) 0.068(3) Uani 1 1 d .
H38A H 0.2374 -0.0477 -0.0960 0.103 Uiso 1 1 calc R
H38B H 0.2332 0.0170 -0.0101 0.103 Uiso 1 1 calc R
H38C H 0.3951 0.0224 -0.0330 0.103 Uiso 1 1 calc R
C39 C 0.4692(7) 0.0804(5) -0.1593(5) 0.086(3) Uani 1 1 d .
H39A H 0.4387 0.0297 -0.2097 0.129 Uiso 1 1 calc R
H39B H 0.5355 0.0731 -0.1138 0.129 Uiso 1 1 calc R
H39C H 0.5289 0.1257 -0.1671 0.129 Uiso 1 1 calc R
C40 C 0.2685(11) 0.1862(6) -0.2277(4) 0.091(4) Uani 1 1 d .
H40A H 0.2252 0.1466 -0.2854 0.137 Uiso 1 1 calc R
H40B H 0.3841 0.2056 -0.2130 0.137 Uiso 1 1 calc R
H40C H 0.2229 0.2330 -0.2194 0.137 Uiso 1 1 calc R
C41 C 0.7586(6) 0.4768(3) 0.1753(4) 0.035(2) Uani 1 1 d .
C42 C 0.7493(6) 0.4453(3) 0.2334(3) 0.0248(17) Uani 1 1 d .
C43 C 0.7995(6) 0.3687(3) 0.2086(4) 0.0353(19) Uani 1 1 d .
C44 C 0.8450(6) 0.3540(4) 0.1353(4) 0.0338(19) Uani 1 1 d .
C45 C 0.8162(6) 0.4218(4) 0.1122(4) 0.0346(19) Uani 1 1 d .
C46 C 0.7324(8) 0.5609(4) 0.1819(5) 0.053(3) Uani 1 1 d .
H46A H 0.8325 0.6040 0.2136 0.079 Uiso 1 1 calc R
H46B H 0.6522 0.5730 0.2096 0.079 Uiso 1 1 calc R
H46C H 0.6961 0.5590 0.1268 0.079 Uiso 1 1 calc R
C47 C 0.7088(8) 0.4843(5) 0.3135(4) 0.054(3) Uani 1 1 d .
H47A H 0.8054 0.5219 0.3575 0.082 Uiso 1 1 calc R
H47B H 0.6644 0.4409 0.3284 0.082 Uiso 1 1 calc R
H47C H 0.6308 0.5148 0.3056 0.082 Uiso 1 1 calc R
C48 C 0.8230(8) 0.3151(4) 0.2571(4) 0.053(2) Uani 1 1 d .
H48A H 0.9304 0.3367 0.2961 0.079 Uiso 1 1 calc R
H48B H 0.8083 0.2582 0.2187 0.079 Uiso 1 1 calc R
H48C H 0.7451 0.3166 0.2869 0.079 Uiso 1 1 calc R
C49 C 0.9184(7) 0.2884(4) 0.0928(5) 0.057(3) Uani 1 1 d .
H49A H 1.0340 0.3074 0.1177 0.086 Uiso 1 1 calc R
H49B H 0.8916 0.2769 0.0345 0.086 Uiso 1 1 calc R
H49C H 0.8774 0.2381 0.0986 0.086 Uiso 1 1 calc R
C50 C 0.8492(8) 0.4391(5) 0.0415(5) 0.060(3) Uani 1 1 d .
H50A H 0.9602 0.4703 0.0582 0.090 Uiso 1 1 calc R
H50B H 0.7796 0.4712 0.0269 0.090 Uiso 1 1 calc R
H50C H 0.8288 0.3869 -0.0061 0.090 Uiso 1 1 calc R
B1 B 0.71411(9) 0.81123(16) 0.43940(12) 0.037(2) Uani 1 1 d D
B2 B 0.5540(2) 0.7297(2) 0.35860(6) 0.039(2) Uani 1 1 d D
B3 B 0.71270(14) 0.69808(7) 0.56474(10) 0.037(2) Uani 1 1 d D
B4 B 0.5533(7) 0.61706(4) 0.4839(3) 0.029(2) Uani 1 1 d D
B5 B 0.51626(13) 0.80791(5) 0.4384(2) 0.0282(19) Uani 1 1 d D
B6 B 0.51565(13) 0.70170(11) 0.55661(7) 0.0261(18) Uani 1 1 d D
B7 B 0.42670(8) 0.78885(16) 0.52521(13) 0.0254(18) Uani 1 1 d D
B8 B 0.29022(14) 0.19957(7) 0.08654(12) 0.036(2) Uani 1 1 d D
B9 B 0.3957(4) 0.41099(5) 0.05676(12) 0.031(2) Uani 1 1 d D
B10 B 0.4412(3) 0.2801(2) 0.16574(5) 0.0297(19) Uani 1 1 d D
B11 B 0.23461(15) 0.33118(10) -0.02325(8) 0.0294(19) Uani 1 1 d D
B12 B 0.54635(11) 0.25294(11) -0.00442(9) 0.0282(19) Uani 1 1 d D
B13 B 0.48144(13) 0.21440(6) 0.07948(13) 0.0229(18) Uani 1 1 d D
B14 B 0.43202(15) 0.33433(9) -0.02445(6) 0.0280(19) Uani 1 1 d D
H1 H 0.83225(15) 0.8373(3) 0.4349(2) 0.047(19) Uiso 1 1 d D
H2 H 0.5630(3) 0.6969(5) 0.29555(10) 0.08(3) Uiso 1 1 d D
H3 H 0.7936(2) 0.67370(11) 0.60042(15) 0.005(12) Uiso 1 1 d D
H4 H 0.518(3) 0.54840(6) 0.4619(5) 0.005(11) Uiso 1 1 d D
H5 H 0.4517(2) 0.85454(9) 0.4328(3) 0.007(12) Uiso 1 1 d D
H6 H 0.4499(2) 0.68498(19) 0.59594(10) 0.010 Uiso 1 1 d D
H7 H 0.32070(14) 0.8046(3) 0.5434(2) 0.010 Uiso 1 1 d D
H8 H 0.2016(2) 0.14780(11) 0.08597(19) 0.12(4) Uiso 1 1 d D
H9 H 0.4347(9) 0.47329(8) 0.05741(19) 0.06(2) Uiso 1 1 d D
H10 H 0.4462(6) 0.2933(4) 0.23089(9) 0.10(3) Uiso 1 1 d D
H11 H 0.1426(3) 0.33229(18) -0.07506(13) 0.023(15) Uiso 1 1 d D
H12 H 0.60252(19) 0.21466(18) -0.04771(15) 0.08(3) Uiso 1 1 d D
H13 H 0.5517(2) 0.17495(9) 0.0982(2) 0.044(19) Uiso 1 1 d D
H14 H 0.4868(3) 0.35604(15) -0.06466(10) 0.024(15) Uiso 1 1 d D

loop_
_atom_site_aniso_label
_atom_site_aniso_U_11
_atom_site_aniso_U_22
_atom_site_aniso_U_33
_atom_site_aniso_U_23
_atom_site_aniso_U_13
_atom_site_aniso_U_12
Re1 0.01541(8) 0.01597(9) 0.01794(9) 0.00434(7) 0.00305(7) 0.00163(7)
Re2 0.01532(8) 0.01702(9) 0.01788(9) 0.00478(7) 0.00226(7) 0.00114(7)
Re3 0.01665(8) 0.01884(9) 0.01634(9) 0.00565(7) 0.00196(7) 0.00216(7)
Re4 0.01490(8) 0.02028(10) 0.02038(10) 0.00401(8) 0.00166(7) 0.00254(8)
C11 0.033(3) 0.041(3) 0.014(3) -0.005(2) -0.007(2) 0.019(2)
C12 0.026(2) 0.030(3) 0.008(2) -0.005(2) 0.0053(19) 0.005(2)
C13 0.031(3) 0.019(3) 0.019(3) -0.005(2) -0.001(2) 0.003(2)
C14 0.033(3) 0.015(3) 0.032(3) -0.003(2) 0.011(2) -0.004(2)
C15 0.024(2) 0.019(3) 0.021(3) 0.000(2) 0.002(2) -0.004(2)
C16 0.082(4) 0.044(3) 0.017(3) 0.005(3) -0.010(3) 0.033(3)
C17 0.054(3) 0.044(4) 0.036(3) 0.011(3) 0.019(3) 0.018(3)
C18 0.034(3) 0.026(3) 0.040(3) 0.014(2) -0.001(2) 0.012(2)
C19 0.081(4) 0.022(3) 0.068(4) 0.018(3) 0.045(3) 0.004(3)
C20 0.025(3) 0.035(4) 0.061(5) -0.020(3) 0.002(3) -0.003(3)
C21 0.014(2) 0.068(4) 0.026(3) 0.012(3) -0.006(2) -0.009(3)
C22 0.015(2) 0.021(3) 0.023(3) -0.009(2) -0.001(2) -0.004(2)
C23 0.012(2) 0.030(3) 0.037(3) 0.016(2) 0.0069(19) -0.002(2)
C24 0.010(2) 0.019(3) 0.036(3) -0.005(2) -0.002(2) -0.001(2)
C25 0.021(2) 0.026(3) 0.026(3) 0.006(2) -0.006(2) 0.009(2)
C26 0.050(4) 0.114(6) 0.037(3) 0.043(3) -0.009(3) 0.006(4)
C27 0.040(3) 0.041(4) 0.065(5) -0.028(4) 0.013(3) 0.002(3)
C28 0.041(4) 0.061(3) 0.097(5) 0.060(3) 0.011(3) 0.000(3)
C29 0.018(2) 0.051(4) 0.048(4) -0.010(3) 0.014(2) 0.001(3)
C30 0.040(3) 0.039(4) 0.080(5) 0.022(3) -0.006(3) 0.009(3)
C31 0.024(3) 0.028(3) 0.012(2) 0.001(2) -0.007(2) -0.004(2)
C32 0.025(3) 0.021(3) 0.024(3) 0.001(2) -0.011(2) -0.001(2)
C33 0.025(3) 0.018(3) 0.045(4) -0.002(3) -0.003(2) 0.004(2)
C34 0.015(2) 0.029(3) 0.032(3) -0.014(3) 0.005(2) 0.007(2)
C35 0.035(3) 0.044(4) 0.024(3) -0.001(3) 0.004(2) -0.004(3)
C36 0.044(4) 0.039(4) 0.047(4) 0.001(3) -0.022(3) 0.008(3)
C37 0.034(3) 0.056(4) 0.050(4) 0.021(3) -0.003(3) -0.019(3)
C38 0.058(4) 0.023(3) 0.087(5) 0.017(3) -0.028(4) 0.001(3)
C39 0.022(3) 0.088(6) 0.061(5) -0.055(4) 0.002(3) 0.008(3)
C40 0.111(7) 0.095(6) 0.016(3) 0.013(4) -0.010(4) -0.045(5)
C41 0.010(2) 0.015(3) 0.044(4) -0.013(3) -0.008(2) -0.003(2)
C42 0.009(2) 0.021(3) 0.023(3) -0.007(2) -0.0075(19) 0.0025(19)
C43 0.016(2) 0.021(3) 0.051(4) 0.007(2) -0.009(2) 0.007(2)
C44 0.010(2) 0.024(3) 0.040(3) -0.010(3) 0.004(2) -0.005(2)
C45 0.017(2) 0.035(3) 0.035(3) -0.001(3) 0.013(2) -0.007(2)
C46 0.034(3) 0.022(3) 0.079(5) 0.013(3) -0.007(3) -0.002(3)
C47 0.039(3) 0.061(5) 0.028(4) -0.011(3) -0.006(3) 0.016(3)
C48 0.043(3) 0.056(4) 0.050(4) 0.023(3) -0.011(3) 0.022(3)
C49 0.027(3) 0.045(4) 0.064(5) -0.015(3) 0.008(3) 0.020(3)
C50 0.042(3) 0.062(4) 0.076(4) 0.031(3) 0.025(3) -0.001(3)
B1 0.033(3) 0.043(4) 0.023(3) 0.008(3) 0.009(2) -0.011(3)
B2 0.034(3) 0.038(4) 0.021(3) -0.003(3) 0.013(2) -0.020(3)
B3 0.028(3) 0.018(3) 0.043(4) 0.005(3) -0.014(3) -0.001(3)
B4 0.020(3) 0.014(3) 0.034(4) 0.000(3) -0.005(3) 0.002(2)
B5 0.026(3) 0.028(3) 0.027(3) 0.014(2) 0.002(2) -0.001(2)
B6 0.017(3) 0.021(3) 0.037(3) 0.017(2) 0.001(2) -0.006(2)
B7 0.016(2) 0.028(3) 0.033(3) 0.011(2) 0.008(2) 0.013(2)
B8 0.029(3) 0.056(4) 0.034(3) 0.032(3) 0.013(2) 0.003(3)
B9 0.022(3) 0.026(3) 0.047(4) 0.015(3) 0.010(3) 0.012(2)
B10 0.047(3) 0.029(3) 0.020(3) 0.016(2) 0.008(2) 0.017(3)
B11 0.024(3) 0.021(3) 0.032(3) 0.008(2) -0.006(3) 0.005(2)
B12 0.024(3) 0.023(3) 0.027(3) 0.003(2) 0.005(2) -0.002(2)
B13 0.019(3) 0.019(3) 0.014(3) -0.001(2) -0.009(2) 0.000(2)
B14 0.019(3) 0.028(3) 0.035(3) 0.015(2) 0.003(2) 0.002(2)

loop_
_atom_type_symbol
_atom_type_description
_atom_type_scat_dispersion_real
_atom_type_scat_dispersion_imag
_atom_type_scat_source
C C 0.0033 0.0016 'International Tables Vol C Tables 4.2.6.8 and 6.1.1.4'
H H 0.0000 0.0000 'International Tables Vol C Tables 4.2.6.8 and 6.1.1.4'
B B 0.0013 0.0007 'International Tables Vol C Tables 4.2.6.8 and 6.1.1.4'
Re Re -1.0185 7.2310 'International Tables Vol C Tables 4.2.6.8 and 6.1.1.4'

loop_
_geom_angle_atom_site_label_1
_geom_angle_atom_site_label_2
_geom_angle_atom_site_label_3
_geom_angle
B7 Re1 B1 100.33(8)
B7 Re1 B3 100.15(9)
B1 Re1 B3 105.78(8)
B7 Re1 B5 55.50(10)
B1 Re1 B5 45.60(7)
B3 Re1 B5 117.95(4)
B7 Re1 B6 56.01(9)
B1 Re1 B6 118.59(6)
B3 Re1 B6 45.03(5)
B5 Re1 B6 95.11(5)
B7 Re1 C15 143.56(16)
B1 Re1 C15 98.26(17)
B3 Re1 C15 104.55(16)
B5 Re1 C15 128.96(17)
B6 Re1 C15 135.81(17)
B7 Re1 C13 84.32(15)
B1 Re1 C13 112.09(19)
B3 Re1 C13 140.42(17)
B5 Re1 C13 97.12(15)
B6 Re1 C13 119.01(17)
C15 Re1 C13 59.6(2)
B7 Re1 C14 114.65(17)
B1 Re1 C14 86.70(18)
B3 Re1 C14 140.40(16)
B5 Re1 C14 97.82(17)
B6 Re1 C14 153.37(17)
C15 Re1 C14 35.9(2)
C13 Re1 C14 36.2(2)
B7 Re1 C12 87.98(14)
B1 Re1 C12 146.21(18)
B3 Re1 C12 104.84(17)
B5 Re1 C12 126.47(16)
B6 Re1 C12 93.30(16)
C15 Re1 C12 60.1(2)
C13 Re1 C12 35.7(2)
C14 Re1 C12 60.4(2)
B7 Re1 C11 122.47(17)
B1 Re1 C11 132.91(17)
B3 Re1 C11 86.50(18)
B5 Re1 C11 155.52(18)
B6 Re1 C11 102.37(18)
C15 Re1 C11 35.3(2)
C13 Re1 C11 59.4(2)
C14 Re1 C11 59.5(2)
C12 Re1 C11 36.4(2)
B7 Re1 Re2 44.64(6)
B1 Re1 Re2 73.99(4)
B3 Re1 Re2 73.65(3)
B5 Re1 Re2 48.31(3)
B6 Re1 Re2 48.75(3)
C15 Re1 Re2 170.88(15)
C13 Re1 Re2 127.39(13)
C14 Re1 Re2 145.33(16)
C12 Re1 Re2 128.98(13)
C11 Re1 Re2 151.05(18)
B7 Re2 B4 100.50(12)
B7 Re2 B2 100.14(11)
B4 Re2 B2 105.37(18)
B7 Re2 B5 55.28(11)
B4 Re2 B5 118.40(11)
B2 Re2 B5 45.76(12)
B7 Re2 B6 55.93(9)
B4 Re2 B6 45.64(12)
B2 Re2 B6 118.96(5)
B5 Re2 B6 95.61(9)
B7 Re2 C22 144.07(14)
B4 Re2 C22 95.81(17)
B2 Re2 C22 106.08(17)
B5 Re2 C22 138.76(18)
B6 Re2 C22 125.52(17)
B7 Re2 C21 123.13(19)
B4 Re2 C21 131.8(2)
B2 Re2 C21 87.44(18)
B5 Re2 C21 103.9(2)
B6 Re2 C21 153.60(18)
C22 Re2 C21 36.7(3)
B7 Re2 C24 83.90(13)
B4 Re2 C24 111.7(2)
B2 Re2 C24 141.37(19)
B5 Re2 C24 118.86(16)
B6 Re2 C24 95.29(16)
C22 Re2 C24 60.29(19)
C21 Re2 C24 59.8(2)
B7 Re2 C23 113.78(15)
B4 Re2 C23 85.10(19)
B2 Re2 C23 142.17(15)
B5 Re2 C23 154.42(15)
B6 Re2 C23 94.59(16)
C22 Re2 C23 36.1(2)
C21 Re2 C23 60.6(2)
C24 Re2 C23 36.6(2)
B7 Re2 C25 89.20(13)
B4 Re2 C25 145.2(2)
B2 Re2 C25 105.62(18)
B5 Re2 C25 94.65(15)
B6 Re2 C25 126.06(16)
C22 Re2 C25 60.50(19)
C21 Re2 C25 35.8(2)
C24 Re2 C25 35.8(2)
C23 Re2 C25 60.6(2)
B7 Re2 Re1 43.99(2)
B4 Re2 Re1 74.19(7)
B2 Re2 Re1 74.09(4)
B5 Re2 Re1 48.44(7)
B6 Re2 Re1 49.14(4)
C22 Re2 Re1 169.43(15)
C21 Re2 Re1 152.2(2)
C24 Re2 Re1 126.14(13)
C23 Re2 Re1 142.91(15)
C25 Re2 Re1 129.93(13)
B12 Re3 B8 99.80(6)
B12 Re3 B13 55.97(7)
B8 Re3 B13 44.82(6)
B12 Re3 B11 98.31(6)
B8 Re3 B11 107.13(5)
B13 Re3 B11 118.55(4)
B12 Re3 B14 54.30(7)
B8 Re3 B14 119.48(4)
B13 Re3 B14 95.70(4)
B11 Re3 B14 45.07(5)
B12 Re3 C33 105.91(16)
B8 Re3 C33 88.1(2)
B13 Re3 C33 91.61(17)
B11 Re3 C33 148.76(15)
B14 Re3 C33 146.60(19)
B12 Re3 C32 141.09(16)
B8 Re3 C32 89.20(17)
B13 Re3 C32 116.50(17)
B11 Re3 C32 115.15(16)
B14 Re3 C32 147.38(17)
C33 Re3 C32 36.1(2)
B12 Re3 C35 99.16(17)
B8 Re3 C35 146.53(19)
B13 Re3 C35 137.52(19)
B11 Re3 C35 97.1(2)
B14 Re3 C35 93.97(19)
C33 Re3 C35 60.2(3)
C32 Re3 C35 59.2(2)
B12 Re3 C34 83.59(13)
B8 Re3 C34 120.0(2)
B13 Re3 C34 102.33(16)
B11 Re3 C34 131.85(19)
B14 Re3 C34 110.64(18)
C33 Re3 C34 36.1(3)
C32 Re3 C34 59.6(2)
C35 Re3 C34 36.3(3)
B12 Re3 C31 135.36(16)
B8 Re3 C31 119.76(16)
B13 Re3 C31 149.84(16)
B11 Re3 C31 89.53(16)
B14 Re3 C31 112.99(17)
C33 Re3 C31 59.4(2)
C32 Re3 C31 34.4(2)
C35 Re3 C31 36.2(2)
C34 Re3 C31 59.87(19)
B12 Re3 Re4 43.53(4)
B8 Re3 Re4 73.37(3)
B13 Re3 Re4 48.14(3)
B11 Re3 Re4 74.10(3)
B14 Re3 Re4 49.77(3)
C33 Re3 Re4 137.09(15)
C32 Re3 Re4 162.31(17)
C35 Re3 Re4 136.95(17)
C34 Re3 Re4 126.68(12)
C31 Re3 Re4 161.99(16)
B12 Re4 B13 56.51(8)
B12 Re4 B10 100.83(8)
B13 Re4 B10 45.46(9)
B12 Re4 B9 98.39(7)
B13 Re4 B9 119.18(6)
B10 Re4 B9 106.77(12)
B12 Re4 B14 54.09(7)
B13 Re4 B14 95.27(6)
B10 Re4 B14 118.42(6)
B9 Re4 B14 45.00(7)
B12 Re4 C41 128.15(17)
B13 Re4 C41 151.56(17)
B10 Re4 C41 126.04(19)
B9 Re4 C41 88.91(17)
B14 Re4 C41 109.11(19)
B12 Re4 C43 110.89(15)
B13 Re4 C43 92.34(16)
B10 Re4 C43 85.28(19)
B9 Re4 C43 145.78(15)
B14 Re4 C43 152.48(18)
C41 Re4 C43 59.3(2)
B12 Re4 C42 143.79(14)
B13 Re4 C42 121.71(17)
B10 Re4 C42 92.68(17)
B9 Re4 C42 109.68(15)
B14 Re4 C42 142.88(17)
C41 Re4 C42 34.7(2)
C43 Re4 C42 36.6(2)
B12 Re4 C45 92.19(15)
B13 Re4 C45 128.67(17)
B10 Re4 C45 144.70(19)
B9 Re4 C45 103.5(2)
B14 Re4 C45 95.83(17)
C41 Re4 C45 36.8(2)
C43 Re4 C45 59.4(3)
C42 Re4 C45 59.9(2)
B12 Re4 C44 83.53(14)
B13 Re4 C44 95.60(16)
B10 Re4 C44 112.5(2)
B9 Re4 C44 139.6(2)
B14 Re4 C44 117.45(17)
C41 Re4 C44 60.5(2)
C43 Re4 C44 35.3(2)
C42 Re4 C44 60.28(19)
C45 Re4 C44 36.3(2)
B12 Re4 Re3 44.18(3)
B13 Re4 Re3 48.57(4)
B10 Re4 Re3 73.43(4)
B9 Re4 Re3 74.16(4)
B14 Re4 Re3 48.90(4)
C41 Re4 Re3 157.99(19)
C43 Re4 Re3 139.76(14)
C42 Re4 Re3 166.06(16)
C45 Re4 Re3 133.25(14)
C44 Re4 Re3 125.77(13)
C15 C11 C12 107.9(6)
C15 C11 C16 128.0(6)
C12 C11 C16 124.1(6)
C15 C11 Re1 70.8(3)
C12 C11 Re1 71.2(3)
C16 C11 Re1 125.2(4)
C13 C12 C11 106.4(5)
C13 C12 C17 126.8(6)
C11 C12 C17 126.5(6)
C13 C12 Re1 71.7(3)
C11 C12 Re1 72.3(3)
C17 C12 Re1 125.7(3)
C12 C13 C14 109.5(5)
C12 C13 C18 127.4(6)
C14 C13 C18 122.7(6)
C12 C13 Re1 72.6(3)
C14 C13 Re1 72.3(3)
C18 C13 Re1 127.0(3)
C15 C14 C13 106.3(6)
C15 C14 C19 127.5(6)
C13 C14 C19 125.8(6)
C15 C14 Re1 71.1(3)
C13 C14 Re1 71.5(3)
C19 C14 Re1 128.4(4)
C11 C15 C14 109.8(5)
C11 C15 C20 124.5(6)
C14 C15 C20 125.4(6)
C11 C15 Re1 73.9(3)
C14 C15 Re1 73.0(3)
C20 C15 Re1 125.2(4)
C25 C21 C22 108.3(6)
C25 C21 C26 124.8(7)
C22 C21 C26 126.5(6)
C25 C21 Re2 72.7(3)
C22 C21 Re2 71.5(3)
C26 C21 Re2 126.6(4)
C23 C22 C21 108.0(5)
C23 C22 C27 124.6(6)
C21 C22 C27 127.3(6)
C23 C22 Re2 72.4(3)
C21 C22 Re2 71.8(3)
C27 C22 Re2 124.6(4)
C22 C23 C24 106.8(6)
C22 C23 C28 127.9(6)
C24 C23 C28 124.7(6)
C22 C23 Re2 71.5(3)
C24 C23 Re2 71.4(3)
C28 C23 Re2 128.5(4)
C25 C24 C23 109.0(5)
C25 C24 C29 126.0(6)
C23 C24 C29 124.3(6)
C25 C24 Re2 72.7(3)
C23 C24 Re2 71.9(3)
C29 C24 Re2 128.8(3)
C24 C25 C21 107.8(6)
C24 C25 C30 124.0(6)
C21 C25 C30 128.0(7)
C24 C25 Re2 71.5(3)
C21 C25 Re2 71.5(3)
C30 C25 Re2 125.2(4)
C32 C31 C35 107.7(6)
C32 C31 C36 125.7(6)
C35 C31 C36 126.6(7)
C32 C31 Re3 71.2(3)
C35 C31 Re3 70.6(3)
C36 C31 Re3 125.5(4)
C31 C32 C33 110.3(6)
C31 C32 C37 124.8(6)
C33 C32 C37 124.4(6)
C31 C32 Re3 74.4(3)
C33 C32 Re3 71.8(3)
C37 C32 Re3 126.6(4)
C34 C33 C32 107.0(6)
C34 C33 C38 127.4(6)
C32 C33 C38 125.2(7)
C34 C33 Re3 72.5(3)
C32 C33 Re3 72.0(3)
C38 C33 Re3 126.5(4)
C33 C34 C35 107.5(5)
C33 C34 C39 126.4(7)
C35 C34 C39 125.5(7)
C33 C34 Re3 71.5(3)
C35 C34 Re3 71.7(3)
C39 C34 Re3 129.4(4)
C34 C35 C31 107.4(6)
C34 C35 C40 125.8(7)
C31 C35 C40 126.7(7)
C34 C35 Re3 72.0(3)
C31 C35 Re3 73.2(3)
C40 C35 Re3 124.0(4)
C42 C41 C45 109.2(6)
C42 C41 C46 125.0(6)
C45 C41 C46 125.5(7)
C42 C41 Re4 73.2(3)
C45 C41 Re4 72.2(3)
C46 C41 Re4 126.5(4)
C41 C42 C43 107.6(5)
C41 C42 C47 128.1(6)
C43 C42 C47 124.1(7)
C41 C42 Re4 72.2(3)
C43 C42 Re4 71.6(3)
C47 C42 Re4 125.6(4)
C44 C43 C42 110.1(6)
C44 C43 C48 122.4(6)
C42 C43 C48 127.1(6)
C44 C43 Re4 74.5(3)
C42 C43 Re4 71.9(3)
C48 C43 Re4 126.1(4)
C43 C44 C45 105.7(5)
C43 C44 C49 128.6(7)
C45 C44 C49 125.6(7)
C43 C44 Re4 70.2(3)
C45 C44 Re4 70.0(3)
C49 C44 Re4 127.6(3)
C41 C45 C44 107.4(6)
C41 C45 C50 123.9(7)
C44 C45 C50 128.5(6)
C41 C45 Re4 71.0(3)
C44 C45 Re4 73.7(3)
C50 C45 Re4 124.2(4)
B5 B1 B2 59.82(10)
B5 B1 Re1 67.96(13)
B2 B1 Re1 106.38(12)
B5 B2 B1 59.37(10)
B5 B2 Re2 67.40(10)
B1 B2 Re2 105.53(10)
B6 B3 B4 60.0(2)
B6 B3 Re1 69.04(8)
B4 B3 Re1 106.22(14)
B6 B4 B3 59.25(10)
B6 B4 Re2 68.62(15)
B3 B4 Re2 105.93(9)
B1 B5 B2 60.81(11)
B1 B5 B7 123.08(17)
B2 B5 B7 124.08(17)
B1 B5 Re2 106.05(11)
B2 B5 Re2 66.84(12)
B7 B5 Re2 58.67(9)
B1 B5 Re1 66.44(10)
B2 B5 Re1 105.98(11)
B7 B5 Re1 57.84(10)
Re2 B5 Re1 83.25(9)
B3 B6 B4 60.77(19)
B3 B6 B7 121.52(11)
B4 B6 B7 122.00(18)
B3 B6 Re2 104.93(8)
B4 B6 Re2 65.75(17)
B7 B6 Re2 57.89(7)
B3 B6 Re1 65.94(6)
B4 B6 Re1 104.63(17)
B7 B6 Re1 56.93(6)
Re2 B6 Re1 82.11(6)
B5 B7 B6 110.34(9)
B5 B7 Re1 66.66(7)
B6 B7 Re1 67.06(7)
B5 B7 Re2 66.05(7)
B6 B7 Re2 66.18(8)
Re1 B7 Re2 91.37(6)
B10 B8 B13 60.82(11)
B10 B8 Re3 106.85(11)
B13 B8 Re3 68.22(10)
B14 B9 B11 59.93(8)
B14 B9 Re4 69.49(11)
B11 B9 Re4 106.91(8)
B8 B10 B13 59.67(9)
B8 B10 Re4 106.31(10)
B13 B10 Re4 67.24(9)
B14 B11 B9 59.73(13)
B14 B11 Re3 67.48(8)
B9 B11 Re3 104.82(11)
B14 B12 B13 112.59(8)
B14 B12 Re4 69.30(6)
B13 B12 Re4 66.24(6)
B14 B12 Re3 67.79(5)
B13 B12 Re3 66.27(6)
Re4 B12 Re3 92.29(5)
B8 B13 B10 59.52(11)
B8 B13 B12 123.16(12)
B10 B13 B12 122.82(14)
B8 B13 Re4 106.26(7)
B10 B13 Re4 67.30(12)
B12 B13 Re4 57.26(6)
B8 B13 Re3 66.96(8)
B10 B13 Re3 105.19(11)
B12 B13 Re3 57.77(6)
Re4 B13 Re3 83.29(6)
B9 B14 B11 60.34(13)
B9 B14 B12 121.05(11)
B11 B14 B12 123.64(11)
B9 B14 Re3 105.17(10)
B11 B14 Re3 67.45(8)
B12 B14 Re3 57.91(6)
B9 B14 Re4 65.51(9)
B11 B14 Re4 104.47(8)
B12 B14 Re4 56.61(5)
Re3 B14 Re4 81.34(5)

loop_
_geom_bond_atom_site_label_1
_geom_bond_atom_site_label_2
_geom_bond_distance
Re1 B7 2.0664(7)
Re1 B1 2.217(2)
Re1 B3 2.2206(13)
Re1 B5 2.241(3)
Re1 B6 2.2709(17)
Re1 C15 2.279(4)
Re1 C13 2.292(5)
Re1 C14 2.303(5)
Re1 C12 2.304(5)
Re1 C11 2.319(5)
Re1 Re2 2.9744(2)
Re2 B7 2.090(2)
Re2 B4 2.211(5)
Re2 B2 2.227(3)
Re2 B5 2.2366(15)
Re2 B6 2.2578(12)
Re2 C22 2.290(4)
Re2 C21 2.294(5)
Re2 C24 2.295(5)
Re2 C23 2.301(5)
Re2 C25 2.310(5)
Re3 B12 2.0698(10)
Re3 B8 2.220(2)
Re3 B13 2.2400(18)
Re3 B11 2.2613(18)
Re3 B14 2.2617(15)
Re3 C33 2.276(6)
Re3 C32 2.278(5)
Re3 C35 2.284(6)
Re3 C34 2.289(6)
Re3 C31 2.318(4)
Re3 Re4 2.9673(2)
Re4 B12 2.0452(14)
Re4 B13 2.2254(11)
Re4 B10 2.226(3)
Re4 B9 2.227(3)
Re4 B14 2.2914(12)
Re4 C41 2.292(5)
Re4 C43 2.301(6)
Re4 C42 2.305(4)
Re4 C45 2.309(6)
Re4 C44 2.357(5)
C11 C15 1.394(9)
C11 C12 1.445(8)
C11 C16 1.515(10)
C12 C13 1.407(9)
C12 C17 1.493(9)
C13 C14 1.429(9)
C13 C18 1.509(9)
C14 C15 1.411(9)
C14 C19 1.496(10)
C15 C20 1.531(8)
C21 C25 1.415(9)
C21 C22 1.443(10)
C21 C26 1.536(11)
C22 C23 1.423(9)
C22 C27 1.522(9)
C23 C24 1.444(8)
C23 C28 1.483(10)
C24 C25 1.414(10)
C24 C29 1.491(9)
C25 C30 1.484(9)
C31 C32 1.360(9)
C31 C35 1.430(9)
C31 C36 1.488(9)
C32 C33 1.412(8)
C32 C37 1.537(10)
C33 C34 1.413(10)
C33 C38 1.535(11)
C34 C35 1.423(10)
C34 C39 1.485(9)
C35 C40 1.494(12)
C41 C42 1.370(10)
C41 C45 1.454(8)
C41 C46 1.516(9)
C42 C43 1.445(8)
C42 C47 1.507(9)
C43 C44 1.412(10)
C43 C48 1.522(11)
C44 C45 1.454(10)
C44 C49 1.477(9)
C45 C50 1.493(11)
B1 B5 1.7275(18)
B1 B2 1.753(2)
B2 B5 1.735(3)
B3 B6 1.7205(18)
B3 B4 1.747(4)
B4 B6 1.733(4)
B5 B7 2.012(4)
B6 B7 2.045(3)
B8 B10 1.698(2)
B8 B13 1.700(2)
B9 B14 1.730(3)
B9 B11 1.741(2)
B10 B13 1.720(3)
B11 B14 1.7335(19)
B12 B14 1.984(3)
B12 B13 2.028(3)
